data_7238001
loop_
_publ_author_name
'Huang, Guangxi'
'Jiang, Yuqing'
'Wang, Jianguo'
'Li, Zhen'
'Li, Bing Shi'
'Tang, Ben Zhong'

_publ_section_title
;
 The influence of intermolecular interactions and molecular packings on
 mechanochromism and mechanoluminescence -- a tetraphenylethylene
 derivative case
;
_journal_issue 40
_journal_name_full 'Journal of Materials Chemistry C'
_journal_page_first 12709
_journal_paper_doi 10.1039/C9TC04501E
_journal_volume 7
_journal_year 2019
_chemical_formula_moiety 'C28 H22 O2'
_chemical_formula_sum 'C28 H22 O2'
_chemical_formula_weight 390.46
_space_group_crystal_system monoclinic
_space_group_IT_number 4
_space_group_name_Hall 'P 2yb'
_space_group_name_H-M_alt 'P 1 21 1'
_atom_sites_solution_hydrogens geom
_audit_creation_date 2018-06-09
_audit_creation_method
;
Olex2 1.2-alpha
(compiled 2018.05.18 svn.r3508 for OlexSys, GUI svn.r5497)
;
_audit_update_record
;
2019-03-20 deposited with the CCDC.	2019-09-22 downloaded from the CCDC.
;
_cell_angle_alpha 90
_cell_angle_beta 101.228(2)
_cell_angle_gamma 90
_cell_formula_units_Z 4
_cell_length_a 9.7794(2)
_cell_length_b 9.5115(2)
_cell_length_c 23.9482(5)
_cell_measurement_reflns_used 5665
_cell_measurement_temperature 293.15
_cell_measurement_theta_max 71.6830
_cell_measurement_theta_min 4.6170
_cell_volume 2184.95(8)
_computing_cell_refinement 'CrysAlisPro 1.171.39.28b (Rigaku OD, 2015)'
_computing_data_collection 'CrysAlisPro 1.171.39.28b (Rigaku OD, 2015)'
_computing_data_reduction 'CrysAlisPro 1.171.39.28b (Rigaku OD, 2015)'
_computing_molecular_graphics 'Olex2 (Dolomanov et al., 2009)'
_computing_publication_material 'Olex2 (Dolomanov et al., 2009)'
_computing_structure_refinement 'ShelXL (Sheldrick, 2015)'
_diffrn_ambient_temperature 293.15
_diffrn_detector 'CCD plate'
_diffrn_measured_fraction_theta_full 0.999
_diffrn_measured_fraction_theta_max 0.969
_diffrn_measurement_details
;
List of Runs (angles in degrees, time in seconds):

  # Type    Start    End  Width  t~exp~   \w     \q     \k     \f   Frames
#--------------------------------------------------------------------------
  1  \w    -15.00  29.00   0.50    0.54    --    0.00  38.00 -30.00   88
  2  \w    -87.00 -61.00   0.50    0.54    --    0.00 -19.00  60.00   52
  3  \w      5.00  80.00   0.50    0.54    --    0.00  57.00   0.00  150
  4  \w    -32.00  16.00   0.50    0.54    --    0.00 -19.00  60.00   96
  5  \w      7.00 124.00   0.50    2.17    --   95.20 -77.00 150.00  234
  6  \w     83.00 109.00   0.50    2.17    --   95.20  45.00   0.00   52
  7  \w     40.00 119.00   0.50    2.17    --   95.20 -61.00-180.00  158
  8  \w     48.00 100.00   0.50    2.17    --   95.20 -30.00-180.00  104
  9  \w    117.00 178.00   0.50    2.17    --   95.20  45.00   0.00  122
 10  \w     69.00 179.00   0.50    2.17    --   95.20  82.00 -60.00  220
 11  \w     83.00 118.00   0.50    2.17    --   95.20 -61.00  90.00   70
 12  \w    100.00 126.00   0.50    2.17    --   95.20  30.00 -90.00   52
 13  \w     78.00 163.00   0.50    2.17    --   95.20  45.00  30.00  170
;
_diffrn_measurement_device 'four-circle diffractometer'
_diffrn_measurement_device_type 'XtaLAB AFC12 (RINC): Kappa dual home/near'
_diffrn_measurement_method '\w scans'
_diffrn_orient_matrix_type 'CrysAlisPro convention (1999,Acta A55,543-557)'
_diffrn_orient_matrix_UB_11 -0.1116454000
_diffrn_orient_matrix_UB_12 -0.1153793000
_diffrn_orient_matrix_UB_13 -0.0027931000
_diffrn_orient_matrix_UB_21 0.0936868000
_diffrn_orient_matrix_UB_22 -0.1030643000
_diffrn_orient_matrix_UB_23 -0.0250545000
_diffrn_orient_matrix_UB_31 0.0672655000
_diffrn_orient_matrix_UB_32 -0.0479927000
_diffrn_orient_matrix_UB_33 0.0605617000
_diffrn_radiation_monochromator graphite
_diffrn_radiation_probe x-ray
_diffrn_radiation_type CuK\a
_diffrn_radiation_wavelength 1.54184
_diffrn_reflns_av_R_equivalents 0.0312
_diffrn_reflns_av_unetI/netI 0.0410
_diffrn_reflns_Laue_measured_fraction_full 0.999
_diffrn_reflns_Laue_measured_fraction_max 0.969
_diffrn_reflns_limit_h_max 12
_diffrn_reflns_limit_h_min -8
_diffrn_reflns_limit_k_max 11
_diffrn_reflns_limit_k_min -10
_diffrn_reflns_limit_l_max 29
_diffrn_reflns_limit_l_min -29
_diffrn_reflns_number 13022
_diffrn_reflns_point_group_measured_fraction_full 0.736
_diffrn_reflns_point_group_measured_fraction_max 0.702
_diffrn_reflns_theta_full 67.684
_diffrn_reflns_theta_max 74.176
_diffrn_reflns_theta_min 1.881
_diffrn_source 'fine-focus sealed X-ray tube'
_diffrn_source_type 'Enhance (Cu) X-ray Source'
_exptl_absorpt_coefficient_mu 0.575
_exptl_absorpt_correction_T_max 1.00000
_exptl_absorpt_correction_T_min 0.49638
_exptl_absorpt_correction_type multi-scan
_exptl_absorpt_process_details
;
CrysAlisPro 1.171.39.28b (Rigaku Oxford Diffraction, 2015)
Empirical absorption correction using spherical harmonics,
 implemented in SCALE3 ABSPACK scaling algorithm.
;
_exptl_crystal_density_diffrn 1.187
_exptl_crystal_description block
_exptl_crystal_F_000 824
_refine_diff_density_max 0.252
_refine_diff_density_min -0.177
_refine_diff_density_rms 0.031
_refine_ls_abs_structure_details
;
 Flack x determined using 1236 quotients [(I+)-(I-)]/[(I+)+(I-)]
 (Parsons, Flack and Wagner, Acta Cryst. B69 (2013) 249-259).
;
_refine_ls_abs_structure_Flack 0.1(2)
_refine_ls_extinction_method none
_refine_ls_goodness_of_fit_ref 1.046
_refine_ls_hydrogen_treatment constr
_refine_ls_matrix_type full
_refine_ls_number_parameters 543
_refine_ls_number_reflns 6238
_refine_ls_number_restraints 4
_refine_ls_restrained_S_all 1.050
_refine_ls_R_factor_all 0.0566
_refine_ls_R_factor_gt 0.0479
_refine_ls_shift/su_max 0.006
_refine_ls_shift/su_mean 0.000
_refine_ls_structure_factor_coef Fsqd
_refine_ls_weighting_details 'w=1/[\s^2^(Fo^2^)+(0.0742P)^2^+0.1898P] where P=(Fo^2^+2Fc^2^)/3'
_refine_ls_weighting_scheme calc
_refine_ls_wR_factor_gt 0.1317
_refine_ls_wR_factor_ref 0.1390
_reflns_Friedel_coverage 0.362
_reflns_Friedel_fraction_full 0.437
_reflns_Friedel_fraction_max 0.399
_reflns_number_gt 5129
_reflns_number_total 6238
_reflns_threshold_expression 'I > 2\s(I)'
_cod_data_source_file c9tc04501e2.cif
_cod_data_source_block 18
_cod_database_code 7238001
_shelx_shelxl_version_number 2014/7
_shelx_space_group_comment
;
The symmetry employed for this shelxl refinement is uniquely defined
by the following loop, which should always be used as a source of
symmetry information in preference to the above space-group names.
They are only intended as comments.
;
_reflns_odcompleteness_completeness 99.95
_reflns_odcompleteness_iscentric 1
_reflns_odcompleteness_theta 66.97
_olex2_refinement_description
;
1. Fixed Uiso
 At 1.2 times of:
  All C(H) groups
 At 1.5 times of:
  All C(H,H,H) groups
2. Rigid body (RIGU) restrains
 C30, C31
 with sigma for 1-2 distances of 0.001 and sigma for 1-3 distances of 0.001
3.a Aromatic/amide H refined with riding coordinates:
 C3(H3), C4(H4), C6(H6), C7(H7), C11(H11), C12(H12), C13(H13), C14(H14),
 C15(H15), C17(H17), C18(H18), C19(H19), C20(H20), C21(H21), C23(H23), C24(H24),
  C25(H25), C26(H26), C27(H27), C31(H31), C32(H32), C34(H34), C35(H35),
 C39(H39), C40(H40), C41(H41), C42(H42), C43(H43), C45(H45), C46(H46), C47(H47),
  C48(H48), C49(H49), C51(H51), C52(H52), C53(H53), C54(H54), C55(H55)
3.b Idealised Me refined as rotating group:
 C28(H28A,H28B,H28C), C56(H56A,H56B,H56C)
;
_olex2_submission_special_instructions 'No special instructions were received'
_oxdiff_exptl_absorpt_empirical_details
;
Empirical correction (ABSPACK) includes:
- Absorption correction using spherical harmonics
- Frame scaling
;
_oxdiff_exptl_absorpt_empirical_full_max 1.707
_oxdiff_exptl_absorpt_empirical_full_min 0.364

loop_
_space_group_symop_operation_xyz
'x, y, z'
'-x, y+1/2, -z'

loop_
_atom_site_label
_atom_site_type_symbol
_atom_site_fract_x
_atom_site_fract_y
_atom_site_fract_z
_atom_site_U_iso_or_equiv
_atom_site_adp_type
_atom_site_occupancy
_atom_site_site_symmetry_order
_atom_site_calc_flag
_atom_site_refinement_flags_posn
_atom_site_refinement_flags_adp
O1 O -0.0323(3) 0.6112(4) 0.40339(10) 0.1026(10) Uani 1 1 d . .
O2 O 0.1656(3) 0.5040(5) 0.39688(11) 0.1113(11) Uani 1 1 d . .
C1 C 0.0543(4) 0.5494(4) 0.37467(15) 0.0738(9) Uani 1 1 d . .
C2 C -0.0016(3) 0.5467(3) 0.31303(13) 0.0590(7) Uani 1 1 d . .
C3 C -0.1286(3) 0.6057(4) 0.28812(13) 0.0650(8) Uani 1 1 d . .
H3 H -0.1821 0.6510 0.3108 0.078 Uiso 1 1 calc R .
C4 C -0.1765(3) 0.5981(4) 0.23025(13) 0.0615(7) Uani 1 1 d . .
H4 H -0.2623 0.6378 0.2146 0.074 Uiso 1 1 calc R .
C5 C -0.0991(3) 0.5319(3) 0.19452(12) 0.0525(6) Uani 1 1 d . .
C6 C 0.0293(3) 0.4740(4) 0.21993(12) 0.0582(7) Uani 1 1 d . .
H6 H 0.0835 0.4298 0.1973 0.070 Uiso 1 1 calc R .
C7 C 0.0770(3) 0.4810(4) 0.27765(13) 0.0629(8) Uani 1 1 d . .
H7 H 0.1628 0.4415 0.2934 0.075 Uiso 1 1 calc R .
C8 C -0.1470(3) 0.5243(3) 0.13185(11) 0.0495(6) Uani 1 1 d . .
C9 C -0.2789(3) 0.4891(3) 0.10605(12) 0.0500(6) Uani 1 1 d . .
C10 C -0.3823(3) 0.4311(3) 0.13822(12) 0.0523(6) Uani 1 1 d . .
C11 C -0.3471(3) 0.3230(4) 0.17729(14) 0.0656(8) Uani 1 1 d . .
H11 H -0.2575 0.2857 0.1838 0.079 Uiso 1 1 calc R .
C12 C -0.4444(4) 0.2705(4) 0.20652(16) 0.0802(10) Uani 1 1 d . .
H12 H -0.4194 0.1998 0.2334 0.096 Uiso 1 1 calc R .
C13 C -0.5791(4) 0.3227(5) 0.19609(17) 0.0829(11) Uani 1 1 d . .
H13 H -0.6444 0.2868 0.2158 0.099 Uiso 1 1 calc R .
C14 C -0.6160(3) 0.4267(5) 0.15696(15) 0.0727(9) Uani 1 1 d . .
H14 H -0.7067 0.4613 0.1497 0.087 Uiso 1 1 calc R .
C15 C -0.5187(3) 0.4805(4) 0.12808(13) 0.0612(7) Uani 1 1 d . .
H15 H -0.5448 0.5512 0.1013 0.073 Uiso 1 1 calc R .
C16 C -0.3283(3) 0.5028(3) 0.04358(12) 0.0539(7) Uani 1 1 d . .
C17 C -0.4031(3) 0.3949(4) 0.01262(14) 0.0638(8) Uani 1 1 d . .
H17 H -0.4239 0.3143 0.0313 0.077 Uiso 1 1 calc R .
C18 C -0.4472(4) 0.4058(5) -0.04589(15) 0.0773(10) Uani 1 1 d . .
H18 H -0.4973 0.3326 -0.0660 0.093 Uiso 1 1 calc R .
C19 C -0.4176(4) 0.5237(5) -0.07416(16) 0.0813(11) Uani 1 1 d . .
H19 H -0.4452 0.5299 -0.1135 0.098 Uiso 1 1 calc R .
C20 C -0.3467(4) 0.6325(5) -0.04386(16) 0.0789(10) Uani 1 1 d . .
H20 H -0.3283 0.7137 -0.0628 0.095 Uiso 1 1 calc R .
C21 C -0.3025(3) 0.6228(4) 0.01407(14) 0.0650(8) Uani 1 1 d . .
H21 H -0.2545 0.6976 0.0339 0.078 Uiso 1 1 calc R .
C22 C -0.0377(3) 0.5567(3) 0.09839(11) 0.0508(6) Uani 1 1 d . .
C23 C -0.0055(3) 0.4611(4) 0.05926(12) 0.0579(7) Uani 1 1 d . .
H23 H -0.0521 0.3754 0.0541 0.069 Uiso 1 1 calc R .
C24 C 0.0956(3) 0.4920(5) 0.02772(14) 0.0729(9) Uani 1 1 d . .
H24 H 0.1170 0.4268 0.0018 0.087 Uiso 1 1 calc R .
C25 C 0.1642(4) 0.6188(5) 0.03481(14) 0.0754(10) Uani 1 1 d . .
H25 H 0.2313 0.6399 0.0134 0.090 Uiso 1 1 calc R .
C26 C 0.1332(3) 0.7147(4) 0.07368(15) 0.0713(9) Uani 1 1 d . .
H26 H 0.1793 0.8007 0.0783 0.086 Uiso 1 1 calc R .
C27 C 0.0343(3) 0.6838(4) 0.10570(14) 0.0619(8) Uani 1 1 d . .
H27 H 0.0155 0.7484 0.1324 0.074 Uiso 1 1 calc R .
C28 C 0.0166(6) 0.6178(9) 0.46484(17) 0.144(2) Uani 1 1 d . .
H28A H 0.1070 0.6609 0.4731 0.216 Uiso 1 1 calc GR .
H28B H 0.0223 0.5245 0.4803 0.216 Uiso 1 1 calc GR .
H28C H -0.0475 0.6725 0.4816 0.216 Uiso 1 1 calc GR .
O3 O 0.5399(3) 0.4831(6) 0.40992(13) 0.1287(14) Uani 1 1 d . .
O4 O 0.5934(6) 0.7109(7) 0.41723(19) 0.189(2) Uani 1 1 d . .
C29 C 0.5918(5) 0.5989(8) 0.4374(2) 0.1079(16) Uani 1 1 d . .
C30 C 0.6531(4) 0.5642(6) 0.49932(18) 0.0920(12) Uani 1 1 d . U
C31 C 0.6521(4) 0.4293(6) 0.52167(18) 0.0951(12) Uani 1 1 d . U
H31 H 0.6117 0.3555 0.4988 0.114 Uiso 1 1 calc R .
C32 C 0.7124(4) 0.4052(5) 0.57884(17) 0.0840(11) Uani 1 1 d . .
H32 H 0.7118 0.3153 0.5941 0.101 Uiso 1 1 calc R .
C33 C 0.7730(3) 0.5153(4) 0.61270(14) 0.0665(8) Uani 1 1 d . .
C34 C 0.7696(4) 0.6486(5) 0.58913(17) 0.0826(11) Uani 1 1 d . .
H34 H 0.8092 0.7235 0.6115 0.099 Uiso 1 1 calc R .
C35 C 0.7087(4) 0.6720(6) 0.53326(18) 0.0948(13) Uani 1 1 d . .
H35 H 0.7056 0.7627 0.5186 0.114 Uiso 1 1 calc R .
C36 C 0.8300(3) 0.4921(4) 0.67449(13) 0.0616(7) Uani 1 1 d . .
C37 C 0.9621(3) 0.5276(3) 0.69828(12) 0.0579(7) Uani 1 1 d . .
C38 C 1.0670(3) 0.5680(4) 0.66307(12) 0.0592(7) Uani 1 1 d . .
C39 C 1.1074(4) 0.4742(5) 0.62569(13) 0.0748(9) Uani 1 1 d . .
H39 H 1.0655 0.3862 0.6204 0.090 Uiso 1 1 calc R .
C40 C 1.2112(5) 0.5109(7) 0.59560(16) 0.0982(15) Uani 1 1 d . .
H40 H 1.2390 0.4468 0.5707 0.118 Uiso 1 1 calc R .
C41 C 1.2717(5) 0.6401(7) 0.6027(2) 0.1056(17) Uani 1 1 d . .
H41 H 1.3401 0.6645 0.5824 0.127 Uiso 1 1 calc R .
C42 C 1.2319(5) 0.7348(6) 0.6400(2) 0.1011(14) Uani 1 1 d . .
H42 H 1.2721 0.8237 0.6445 0.121 Uiso 1 1 calc R .
C43 C 1.1326(4) 0.6973(4) 0.67043(17) 0.0794(10) Uani 1 1 d . .
H43 H 1.1088 0.7603 0.6966 0.095 Uiso 1 1 calc R .
C44 C 1.0166(3) 0.5292(3) 0.76101(13) 0.0588(7) Uani 1 1 d . .
C45 C 1.1459(3) 0.4699(4) 0.78238(14) 0.0702(9) Uani 1 1 d . .
H45 H 1.1947 0.4269 0.7574 0.084 Uiso 1 1 calc R .
C46 C 1.2033(5) 0.4731(6) 0.83900(17) 0.0995(14) Uani 1 1 d . .
H46 H 1.2900 0.4323 0.8522 0.119 Uiso 1 1 calc R .
C47 C 1.1347(7) 0.5351(7) 0.87570(19) 0.119(2) Uani 1 1 d . .
H47 H 1.1749 0.5377 0.9142 0.143 Uiso 1 1 calc R .
C48 C 1.0048(7) 0.5952(6) 0.8570(2) 0.1137(18) Uani 1 1 d . .
H48 H 0.9574 0.6366 0.8829 0.136 Uiso 1 1 calc R .
C49 C 0.9455(5) 0.5933(4) 0.79906(17) 0.0855(11) Uani 1 1 d . .
H49 H 0.8589 0.6346 0.7860 0.103 Uiso 1 1 calc R .
C50 C 0.7305(3) 0.4299(4) 0.70750(13) 0.0609(7) Uani 1 1 d . .
C51 C 0.7674(4) 0.3218(4) 0.74545(15) 0.0697(9) Uani 1 1 d . .
H51 H 0.8579 0.2869 0.7517 0.084 Uiso 1 1 calc R .
C52 C 0.6724(5) 0.2642(5) 0.77447(18) 0.0921(13) Uani 1 1 d . .
H52 H 0.6994 0.1919 0.8004 0.111 Uiso 1 1 calc R .
C53 C 0.5388(5) 0.3132(6) 0.7651(2) 0.1026(15) Uani 1 1 d . .
H53 H 0.4759 0.2761 0.7857 0.123 Uiso 1 1 calc R .
C54 C 0.4966(4) 0.4159(6) 0.7259(2) 0.1004(14) Uani 1 1 d . .
H54 H 0.4044 0.4461 0.7187 0.120 Uiso 1 1 calc R .
C55 C 0.5925(3) 0.4753(5) 0.69694(17) 0.0834(10) Uani 1 1 d . .
H55 H 0.5643 0.5459 0.6703 0.100 Uiso 1 1 calc R .
C56 C 0.4810(6) 0.5176(10) 0.35028(18) 0.155(3) Uani 1 1 d . .
H56A H 0.5446 0.4884 0.3266 0.233 Uiso 1 1 calc GR .
H56B H 0.4664 0.6172 0.3466 0.233 Uiso 1 1 calc GR .
H56C H 0.3937 0.4697 0.3387 0.233 Uiso 1 1 calc GR .

loop_
_atom_site_aniso_label
_atom_site_aniso_U_11
_atom_site_aniso_U_22
_atom_site_aniso_U_33
_atom_site_aniso_U_23
_atom_site_aniso_U_13
_atom_site_aniso_U_12
O1 0.110(2) 0.137(3) 0.0615(14) -0.0008(17) 0.0195(13) 0.028(2)
O2 0.104(2) 0.148(3) 0.0736(16) -0.0008(19) -0.0050(14) 0.034(2)
C1 0.081(2) 0.075(2) 0.0642(19) 0.0046(18) 0.0111(17) 0.0032(19)
C2 0.0611(16) 0.0558(17) 0.0593(16) 0.0035(14) 0.0099(13) -0.0017(14)
C3 0.0635(17) 0.0686(19) 0.0636(18) -0.0077(16) 0.0145(14) 0.0049(16)
C4 0.0512(14) 0.0646(19) 0.0673(18) -0.0071(16) 0.0080(13) 0.0095(14)
C5 0.0455(13) 0.0520(15) 0.0593(16) -0.0011(13) 0.0087(11) -0.0028(12)
C6 0.0472(13) 0.0634(18) 0.0638(17) -0.0028(15) 0.0107(12) 0.0024(14)
C7 0.0550(15) 0.0655(19) 0.0650(18) 0.0044(16) 0.0040(13) 0.0061(15)
C8 0.0436(12) 0.0475(15) 0.0575(15) -0.0010(12) 0.0101(11) -0.0003(11)
C9 0.0420(12) 0.0479(14) 0.0594(15) -0.0001(13) 0.0081(10) 0.0005(12)
C10 0.0443(13) 0.0515(15) 0.0603(16) -0.0032(13) 0.0080(11) -0.0038(12)
C11 0.0554(16) 0.0625(19) 0.078(2) 0.0096(16) 0.0111(14) -0.0041(15)
C12 0.084(2) 0.083(2) 0.075(2) 0.015(2) 0.0173(18) -0.018(2)
C13 0.070(2) 0.103(3) 0.081(2) -0.012(2) 0.0293(18) -0.027(2)
C14 0.0515(16) 0.090(3) 0.080(2) -0.015(2) 0.0190(15) -0.0076(17)
C15 0.0462(13) 0.0638(18) 0.0732(18) -0.0065(16) 0.0109(12) -0.0004(14)
C16 0.0393(12) 0.0564(17) 0.0642(16) 0.0036(14) 0.0055(11) 0.0047(12)
C17 0.0535(16) 0.0659(19) 0.0690(19) -0.0019(15) 0.0045(13) -0.0015(14)
C18 0.067(2) 0.088(3) 0.071(2) -0.006(2) -0.0029(16) 0.0022(19)
C19 0.070(2) 0.103(3) 0.064(2) 0.008(2) -0.0018(16) 0.014(2)
C20 0.070(2) 0.084(3) 0.080(2) 0.029(2) 0.0100(17) 0.0145(19)
C21 0.0579(16) 0.0577(18) 0.074(2) 0.0119(16) -0.0002(14) 0.0056(14)
C22 0.0435(13) 0.0547(15) 0.0522(14) 0.0010(13) 0.0045(11) -0.0027(12)
C23 0.0532(14) 0.0626(18) 0.0572(16) -0.0003(14) 0.0093(12) -0.0001(14)
C24 0.0686(18) 0.090(3) 0.0636(18) -0.0028(18) 0.0207(14) 0.0023(19)
C25 0.0618(18) 0.101(3) 0.0641(19) 0.010(2) 0.0149(15) -0.011(2)
C26 0.0620(18) 0.076(2) 0.074(2) 0.0077(19) 0.0090(15) -0.0194(17)
C27 0.0563(16) 0.0632(19) 0.0660(18) -0.0015(16) 0.0117(13) -0.0095(15)
C28 0.160(5) 0.216(7) 0.057(2) -0.005(4) 0.022(3) 0.032(5)
O3 0.0914(19) 0.202(4) 0.0819(19) -0.008(3) -0.0107(15) 0.020(3)
O4 0.245(6) 0.183(5) 0.110(3) 0.061(3) -0.033(3) 0.006(4)
C29 0.093(3) 0.137(5) 0.088(3) 0.010(4) 0.005(2) 0.017(3)
C30 0.068(2) 0.126(3) 0.076(2) 0.009(2) -0.0003(17) 0.011(2)
C31 0.076(2) 0.123(3) 0.078(2) -0.004(2) -0.0055(19) -0.004(2)
C32 0.082(2) 0.088(3) 0.077(2) 0.008(2) 0.0007(18) -0.007(2)
C33 0.0544(15) 0.075(2) 0.0660(18) 0.0048(17) 0.0003(13) -0.0001(15)
C34 0.080(2) 0.080(3) 0.082(2) 0.017(2) 0.0006(18) 0.001(2)
C35 0.094(3) 0.104(3) 0.082(3) 0.025(3) 0.005(2) 0.015(3)
C36 0.0542(15) 0.0632(19) 0.0659(18) 0.0049(16) 0.0076(13) 0.0036(15)
C37 0.0570(15) 0.0545(16) 0.0610(17) 0.0002(14) 0.0086(13) 0.0043(14)
C38 0.0522(15) 0.0683(19) 0.0564(16) 0.0041(14) 0.0083(12) 0.0037(14)
C39 0.079(2) 0.086(2) 0.0584(18) -0.0015(19) 0.0120(15) 0.001(2)
C40 0.095(3) 0.142(5) 0.062(2) 0.006(3) 0.0270(19) 0.019(3)
C41 0.078(3) 0.157(5) 0.086(3) 0.031(3) 0.025(2) -0.005(3)
C42 0.083(3) 0.112(4) 0.112(3) 0.021(3) 0.027(3) -0.023(3)
C43 0.076(2) 0.073(2) 0.091(3) 0.000(2) 0.0218(19) -0.0086(19)
C44 0.0593(16) 0.0568(17) 0.0600(17) -0.0029(14) 0.0107(13) -0.0063(14)
C45 0.0624(17) 0.081(2) 0.0626(18) 0.0103(18) 0.0012(14) -0.0087(17)
C46 0.094(3) 0.123(4) 0.070(2) 0.019(3) -0.013(2) -0.031(3)
C47 0.162(5) 0.130(5) 0.060(2) -0.001(3) 0.008(3) -0.065(4)
C48 0.162(5) 0.105(4) 0.088(3) -0.039(3) 0.060(3) -0.049(4)
C49 0.102(3) 0.076(2) 0.086(3) -0.019(2) 0.035(2) -0.011(2)
C50 0.0529(15) 0.0625(18) 0.0665(18) 0.0005(15) 0.0099(13) -0.0017(14)
C51 0.0599(17) 0.069(2) 0.076(2) 0.0081(18) 0.0028(15) -0.0089(16)
C52 0.089(3) 0.099(3) 0.086(3) 0.018(2) 0.012(2) -0.027(2)
C53 0.082(3) 0.134(4) 0.095(3) 0.002(3) 0.027(2) -0.040(3)
C54 0.0538(19) 0.134(4) 0.118(3) -0.016(3) 0.026(2) -0.005(2)
C55 0.0573(17) 0.093(3) 0.099(3) 0.014(2) 0.0132(17) 0.010(2)
C56 0.115(4) 0.265(9) 0.071(3) 0.013(4) -0.020(2) 0.041(5)

loop_
_atom_type_symbol
_atom_type_description
_atom_type_scat_dispersion_real
_atom_type_scat_dispersion_imag
_atom_type_scat_source
C C 0.0180 0.0090 'International Tables Vol C Tables 4.2.6.8 and 6.1.1.4'
H H 0.0000 0.0000 'International Tables Vol C Tables 4.2.6.8 and 6.1.1.4'
O O 0.0490 0.0320 'International Tables Vol C Tables 4.2.6.8 and 6.1.1.4'

loop_
_geom_angle_atom_site_label_1
_geom_angle_atom_site_label_2
_geom_angle_atom_site_label_3
_geom_angle
C1 O1 C28 115.2(3)
O1 C1 C2 112.2(3)
O2 C1 O1 123.2(3)
O2 C1 C2 124.6(3)
C3 C2 C1 123.4(3)
C3 C2 C7 118.2(3)
C7 C2 C1 118.4(3)
C2 C3 H3 119.6
C4 C3 C2 120.8(3)
C4 C3 H3 119.6
C3 C4 H4 119.3
C3 C4 C5 121.4(3)
C5 C4 H4 119.3
C4 C5 C8 122.6(2)
C6 C5 C4 117.3(3)
C6 C5 C8 120.1(2)
C5 C6 H6 119.3
C7 C6 C5 121.4(3)
C7 C6 H6 119.3
C2 C7 H7 119.6
C6 C7 C2 120.9(3)
C6 C7 H7 119.6
C5 C8 C22 114.6(2)
C9 C8 C5 123.8(2)
C9 C8 C22 121.6(2)
C8 C9 C10 122.4(2)
C8 C9 C16 122.0(2)
C16 C9 C10 115.6(2)
C11 C10 C9 121.2(3)
C11 C10 C15 118.1(3)
C15 C10 C9 120.6(3)
C10 C11 H11 119.8
C12 C11 C10 120.3(3)
C12 C11 H11 119.8
C11 C12 H12 119.8
C11 C12 C13 120.3(4)
C13 C12 H12 119.8
C12 C13 H13 120.0
C14 C13 C12 120.0(3)
C14 C13 H13 120.0
C13 C14 H14 120.1
C13 C14 C15 119.9(3)
C15 C14 H14 120.1
C10 C15 H15 119.4
C14 C15 C10 121.3(3)
C14 C15 H15 119.4
C17 C16 C9 120.5(3)
C17 C16 C21 117.7(3)
C21 C16 C9 121.9(3)
C16 C17 H17 119.6
C18 C17 C16 120.8(3)
C18 C17 H17 119.6
C17 C18 H18 119.8
C19 C18 C17 120.4(4)
C19 C18 H18 119.8
C18 C19 H19 120.3
C18 C19 C20 119.3(3)
C20 C19 H19 120.3
C19 C20 H20 119.6
C19 C20 C21 120.7(4)
C21 C20 H20 119.6
C16 C21 H21 119.5
C20 C21 C16 121.0(3)
C20 C21 H21 119.5
C23 C22 C8 120.7(3)
C23 C22 C27 118.6(3)
C27 C22 C8 120.7(3)
C22 C23 H23 119.7
C22 C23 C24 120.6(3)
C24 C23 H23 119.7
C23 C24 H24 120.0
C25 C24 C23 120.0(4)
C25 C24 H24 120.0
C24 C25 H25 120.1
C24 C25 C26 119.9(3)
C26 C25 H25 120.1
C25 C26 H26 119.8
C27 C26 C25 120.3(3)
C27 C26 H26 119.8
C22 C27 H27 119.7
C26 C27 C22 120.5(3)
C26 C27 H27 119.7
O1 C28 H28A 109.5
O1 C28 H28B 109.5
O1 C28 H28C 109.5
H28A C28 H28B 109.5
H28A C28 H28C 109.5
H28B C28 H28C 109.5
C29 O3 C56 109.5(6)
O3 C29 C30 109.9(6)
O4 C29 O3 125.8(5)
O4 C29 C30 124.3(6)
C31 C30 C29 122.9(5)
C35 C30 C29 117.1(5)
C35 C30 C31 120.0(4)
C30 C31 H31 120.2
C30 C31 C32 119.6(4)
C32 C31 H31 120.2
C31 C32 H32 120.0
C33 C32 C31 120.0(4)
C33 C32 H32 120.0
C32 C33 C34 118.7(3)
C32 C33 C36 120.2(3)
C34 C33 C36 120.9(3)
C33 C34 H34 119.5
C35 C34 C33 121.1(4)
C35 C34 H34 119.5
C30 C35 C34 120.7(4)
C30 C35 H35 119.7
C34 C35 H35 119.7
C37 C36 C33 121.6(3)
C37 C36 C50 123.1(3)
C50 C36 C33 115.3(2)
C36 C37 C38 122.0(3)
C36 C37 C44 123.5(3)
C44 C37 C38 114.4(2)
C39 C38 C37 121.0(3)
C39 C38 C43 118.4(3)
C43 C38 C37 120.5(3)
C38 C39 H39 119.9
C38 C39 C40 120.2(4)
C40 C39 H39 119.9
C39 C40 H40 119.9
C41 C40 C39 120.1(5)
C41 C40 H40 119.9
C40 C41 H41 119.9
C40 C41 C42 120.1(4)
C42 C41 H41 119.9
C41 C42 H42 120.2
C43 C42 C41 119.6(5)
C43 C42 H42 120.2
C38 C43 H43 119.2
C42 C43 C38 121.5(4)
C42 C43 H43 119.2
C45 C44 C37 119.2(3)
C45 C44 C49 118.2(3)
C49 C44 C37 122.5(3)
C44 C45 H45 119.1
C46 C45 C44 121.8(4)
C46 C45 H45 119.1
C45 C46 H46 120.0
C47 C46 C45 120.0(5)
C47 C46 H46 120.0
C46 C47 H47 119.5
C46 C47 C48 120.9(4)
C48 C47 H47 119.5
C47 C48 H48 120.2
C47 C48 C49 119.5(4)
C49 C48 H48 120.2
C44 C49 C48 119.6(4)
C44 C49 H49 120.2
C48 C49 H49 120.2
C51 C50 C36 122.2(3)
C51 C50 C55 118.2(3)
C55 C50 C36 119.4(3)
C50 C51 H51 119.5
C50 C51 C52 121.1(4)
C52 C51 H51 119.5
C51 C52 H52 120.0
C53 C52 C51 119.9(4)
C53 C52 H52 120.0
C52 C53 H53 119.6
C54 C53 C52 120.7(4)
C54 C53 H53 119.6
C53 C54 H54 120.3
C53 C54 C55 119.5(4)
C55 C54 H54 120.3
C50 C55 H55 119.8
C54 C55 C50 120.5(4)
C54 C55 H55 119.8
O3 C56 H56A 109.5
O3 C56 H56B 109.5
O3 C56 H56C 109.5
H56A C56 H56B 109.5
H56A C56 H56C 109.5
H56B C56 H56C 109.5

loop_
_geom_bond_atom_site_label_1
_geom_bond_atom_site_label_2
_geom_bond_distance
O1 C1 1.328(4)
O1 C28 1.457(5)
O2 C1 1.195(4)
C1 C2 1.471(4)
C2 C3 1.388(4)
C2 C7 1.397(4)
C3 H3 0.9300
C3 C4 1.376(4)
C4 H4 0.9300
C4 C5 1.398(4)
C5 C6 1.397(4)
C5 C8 1.484(4)
C6 H6 0.9300
C6 C7 1.372(4)
C7 H7 0.9300
C8 C9 1.359(3)
C8 C22 1.487(4)
C9 C10 1.491(4)
C9 C16 1.486(4)
C10 C11 1.388(4)
C10 C15 1.390(4)
C11 H11 0.9300
C11 C12 1.380(5)
C12 H12 0.9300
C12 C13 1.384(6)
C13 H13 0.9300
C13 C14 1.362(6)
C14 H14 0.9300
C14 C15 1.379(4)
C15 H15 0.9300
C16 C17 1.388(4)
C16 C21 1.392(4)
C17 H17 0.9300
C17 C18 1.387(5)
C18 H18 0.9300
C18 C19 1.370(6)
C19 H19 0.9300
C19 C20 1.372(6)
C20 H20 0.9300
C20 C21 1.373(5)
C21 H21 0.9300
C22 C23 1.385(4)
C22 C27 1.393(4)
C23 H23 0.9300
C23 C24 1.388(4)
C24 H24 0.9300
C24 C25 1.375(6)
C25 H25 0.9300
C25 C26 1.379(5)
C26 H26 0.9300
C26 C27 1.378(5)
C27 H27 0.9300
C28 H28A 0.9600
C28 H28B 0.9600
C28 H28C 0.9600
O3 C29 1.332(8)
O3 C56 1.469(5)
O4 C29 1.170(8)
C29 C30 1.525(6)
C30 C31 1.391(7)
C30 C35 1.354(7)
C31 H31 0.9300
C31 C32 1.400(6)
C32 H32 0.9300
C32 C33 1.384(5)
C33 C34 1.386(5)
C33 C36 1.492(4)
C34 H34 0.9300
C34 C35 1.372(5)
C35 H35 0.9300
C36 C37 1.350(4)
C36 C50 1.490(4)
C37 C38 1.500(4)
C37 C44 1.493(4)
C38 C39 1.375(5)
C38 C43 1.383(5)
C39 H39 0.9300
C39 C40 1.399(6)
C40 H40 0.9300
C40 C41 1.360(8)
C41 H41 0.9300
C41 C42 1.376(8)
C42 H42 0.9300
C42 C43 1.370(5)
C43 H43 0.9300
C44 C45 1.388(4)
C44 C49 1.390(5)
C45 H45 0.9300
C45 C46 1.363(5)
C46 H46 0.9300
C46 C47 1.341(8)
C47 H47 0.9300
C47 C48 1.385(8)
C48 H48 0.9300
C48 C49 1.397(7)
C49 H49 0.9300
C50 C51 1.373(5)
C50 C55 1.392(4)
C51 H51 0.9300
C51 C52 1.377(5)
C52 H52 0.9300
C52 C53 1.364(6)
C53 H53 0.9300
C53 C54 1.361(7)
C54 H54 0.9300
C54 C55 1.391(6)
C55 H55 0.9300
C56 H56A 0.9600
C56 H56B 0.9600
C56 H56C 0.9600

loop_
_geom_torsion_atom_site_label_1
_geom_torsion_atom_site_label_2
_geom_torsion_atom_site_label_3
_geom_torsion_atom_site_label_4
_geom_torsion
O1 C1 C2 C3 1.6(5)
O1 C1 C2 C7 -178.2(3)
O2 C1 C2 C3 -177.0(4)
O2 C1 C2 C7 3.2(6)
C1 C2 C3 C4 -179.0(3)
C1 C2 C7 C6 179.3(3)
C2 C3 C4 C5 -0.4(5)
C3 C2 C7 C6 -0.5(5)
C3 C4 C5 C6 -0.2(5)
C3 C4 C5 C8 -178.9(3)
C4 C5 C6 C7 0.4(5)
C4 C5 C8 C9 -45.7(5)
C4 C5 C8 C22 135.2(3)
C5 C6 C7 C2 -0.1(5)
C5 C8 C9 C10 -10.5(4)
C5 C8 C9 C16 170.9(3)
C5 C8 C22 C23 123.8(3)
C5 C8 C22 C27 -56.3(4)
C6 C5 C8 C9 135.7(3)
C6 C5 C8 C22 -43.4(4)
C7 C2 C3 C4 0.8(5)
C8 C5 C6 C7 179.2(3)
C8 C9 C10 C11 -47.3(4)
C8 C9 C10 C15 135.3(3)
C8 C9 C16 C17 134.4(3)
C8 C9 C16 C21 -45.9(4)
C8 C22 C23 C24 179.4(3)
C8 C22 C27 C26 -178.5(3)
C9 C8 C22 C23 -55.4(4)
C9 C8 C22 C27 124.6(3)
C9 C10 C11 C12 -179.8(3)
C9 C10 C15 C14 179.2(3)
C9 C16 C17 C18 -178.7(3)
C9 C16 C21 C20 178.8(3)
C10 C9 C16 C17 -44.2(4)
C10 C9 C16 C21 135.5(3)
C10 C11 C12 C13 1.7(6)
C11 C10 C15 C14 1.7(5)
C11 C12 C13 C14 -0.2(6)
C12 C13 C14 C15 -0.5(6)
C13 C14 C15 C10 -0.3(5)
C15 C10 C11 C12 -2.4(5)
C16 C9 C10 C11 131.3(3)
C16 C9 C10 C15 -46.1(4)
C16 C17 C18 C19 0.0(5)
C17 C16 C21 C20 -1.5(4)
C17 C18 C19 C20 -1.6(6)
C18 C19 C20 C21 1.6(6)
C19 C20 C21 C16 0.0(5)
C21 C16 C17 C18 1.5(4)
C22 C8 C9 C10 168.5(3)
C22 C8 C9 C16 -10.0(4)
C22 C23 C24 C25 -0.5(5)
C23 C22 C27 C26 1.4(4)
C23 C24 C25 C26 0.6(5)
C24 C25 C26 C27 0.3(5)
C25 C26 C27 C22 -1.4(5)
C27 C22 C23 C24 -0.5(4)
C28 O1 C1 O2 -1.3(7)
C28 O1 C1 C2 -179.9(5)
O3 C29 C30 C31 0.0(6)
O3 C29 C30 C35 -179.1(4)
O4 C29 C30 C31 -178.6(6)
O4 C29 C30 C35 2.2(8)
C29 C30 C31 C32 179.0(4)
C29 C30 C35 C34 -178.1(4)
C30 C31 C32 C33 -0.2(6)
C31 C30 C35 C34 2.7(7)
C31 C32 C33 C34 1.4(6)
C31 C32 C33 C36 176.4(3)
C32 C33 C34 C35 -0.6(6)
C32 C33 C36 C37 126.5(4)
C32 C33 C36 C50 -54.5(4)
C33 C34 C35 C30 -1.5(6)
C33 C36 C37 C38 -11.1(5)
C33 C36 C37 C44 169.3(3)
C33 C36 C50 C51 134.7(3)
C33 C36 C50 C55 -40.6(5)
C34 C33 C36 C37 -58.6(5)
C34 C33 C36 C50 120.4(4)
C35 C30 C31 C32 -1.8(7)
C36 C33 C34 C35 -175.5(3)
C36 C37 C38 C39 -62.3(4)
C36 C37 C38 C43 122.2(4)
C36 C37 C44 C45 134.8(3)
C36 C37 C44 C49 -47.9(5)
C36 C50 C51 C52 -178.5(3)
C36 C50 C55 C54 178.0(4)
C37 C36 C50 C51 -46.3(5)
C37 C36 C50 C55 138.4(4)
C37 C38 C39 C40 -176.3(3)
C37 C38 C43 C42 178.0(4)
C37 C44 C45 C46 177.5(3)
C37 C44 C49 C48 -177.8(4)
C38 C37 C44 C45 -44.8(4)
C38 C37 C44 C49 132.5(3)
C38 C39 C40 C41 -0.7(6)
C39 C38 C43 C42 2.4(6)
C39 C40 C41 C42 0.6(7)
C40 C41 C42 C43 1.0(7)
C41 C42 C43 C38 -2.5(7)
C43 C38 C39 C40 -0.8(5)
C44 C37 C38 C39 117.3(3)
C44 C37 C38 C43 -58.2(4)
C44 C45 C46 C47 -0.2(7)
C45 C44 C49 C48 -0.5(6)
C45 C46 C47 C48 0.7(8)
C46 C47 C48 C49 -1.1(8)
C47 C48 C49 C44 1.0(7)
C49 C44 C45 C46 0.1(6)
C50 C36 C37 C38 170.0(3)
C50 C36 C37 C44 -9.6(5)
C50 C51 C52 C53 0.9(6)
C51 C50 C55 C54 2.5(6)
C51 C52 C53 C54 2.1(7)
C52 C53 C54 C55 -2.7(8)
C53 C54 C55 C50 0.3(7)
C55 C50 C51 C52 -3.1(5)
C56 O3 C29 O4 -1.4(8)
C56 O3 C29 C30 180.0(4)
